data_1007195
loop_
_publ_author_name
'Averbuch-Pouchot, M T'
'Durif, A'

_publ_section_title
;
Crystal chemistry of cyclo-hexaphosphates. XI.Structure of
ammoniumcopper cyclo-hexaphosphate octahydrate
;
_journal_coden_ASTM ACSCEE
_journal_name_full 'Acta Crystallographica C (39,1983-)'
_journal_page_first 1148
_journal_page_last 1150
_journal_volume 47
_journal_year 1991
_chemical_formula_structural 'Cu2 (N H4)2 (P6 O18) (H2 O)8'
_chemical_formula_sum 'Cu2 H24 N2 O26 P6'
_chemical_name_systematic
;
Dicopper diammonium cyclo-hexaphosphate octahydrate
;
_space_group_IT_number 2
_symmetry_cell_setting triclinic
_symmetry_Int_Tables_number 2
_symmetry_space_group_name_Hall '-P 1'
_symmetry_space_group_name_H-M 'P -1'
_cell_angle_alpha 116.23(5)
_cell_angle_beta 107.98(5)
_cell_angle_gamma 83.1
_cell_formula_units_Z 1
_cell_length_a 7.413(3)
_cell_length_b 9.334(4)
_cell_length_c 9.634(4)
_cell_volume 568.7
_refine_ls_R_factor_all 0.03
_cod_original_formula_sum 'H24 Cu2 N2 O26 P6'
_cod_database_code 1007195

loop_
_symmetry_equiv_pos_as_xyz
x,y,z
-x,-y,-z

loop_
_atom_site_label
_atom_site_type_symbol
_atom_site_symmetry_multiplicity
_atom_site_Wyckoff_symbol
_atom_site_fract_x
_atom_site_fract_y
_atom_site_fract_z
_atom_site_occupancy
_atom_site_attached_hydrogens
_atom_site_calc_flag
Cu1 Cu2+ 1 a 0. 0. 0. 1. 0 d
Cu2 Cu2+ 1 e 0.5 0.5 0. 1. 0 d
P1 P5+ 2 i 0.0588(1) 0.77460(9) 0.35030(8) 1. 0 d
P2 P5+ 2 i 0.8224(1) 0.21588(9) 0.32442(8) 1. 0 d
P3 P5+ 2 i 0.7343(1) 0.87383(9) 0.14231(8) 1. 0 d
O1 O2- 2 i 0.2049(3) 0.8862(3) 0.3759(3) 1. 0 d
O2 O2- 2 i 0.0759(4) 0.6025(3) 0.2460(3) 1. 0 d
O3 O2- 2 i 0.0376(3) 0.7988(3) 0.5193(2) 1. 0 d
O4 O2- 2 i 0.8497(3) 0.8310(3) 0.2887(2) 1. 0 d
O5 O2- 2 i 0.6970(3) 0.3542(3) 0.3761(3) 1. 0 d
O6 O2- 2 i 0.9401(3) 0.2067(3) 0.2222(3) 1. 0 d
O7 O2- 2 i 0.6903(3) 0.0580(3) 0.2378(3) 1. 0 d
O8 O2- 2 i 0.5514(3) 0.7850(3) 0.0642(3) 1. 0 d
O9 O2- 2 i 0.8603(3) 0.8550(3) 0.0410(2) 1. 0 d
O10 O2- 2 i 0.2383(3) 0.9628(3) 0.1396(2) 1. 2 d
O11 O2- 2 i 0.2379(3) 0.5575(3) 0.0067(3) 1. 2 d
O12 O2- 2 i 0.5729(4) 0.5419(3) 0.2250(3) 1. 2 d
O13 O2- 2 i 0.4102(4) 0.1856(3) 0.5242(3) 1. 2 d
N1 N3- 2 i 0.2936(4) 0.3481(4) 0.3092(4) 1. 4 d
H1 H1+ 2 i 0.314(8) 0.888(6) 0.089(6) 1. 0 d
H2 H1+ 2 i 0.226(8) 0.923(6) 0.195(6) 1. 0 d
H3 H1+ 2 i 0.847(8) 0.486(6) 0.063(6) 1. 0 d
H4 H1+ 2 i 0.206(8) 0.567(7) 0.088(6) 1. 0 d
H5 H1+ 2 i 0.587(8) 0.637(6) 0.293(6) 1. 0 d
H6 H1+ 2 i 0.605(8) 0.477(7) 0.249(6) 1. 0 d
H7 H1+ 2 i 0.338(8) 0.105(7) 0.493(6) 1. 0 d
H8 H1+ 2 i 0.507(9) 0.847(7) 0.458(7) 1. 0 d
H9 H1+ 2 i 0.254(9) 0.448(7) 0.345(7) 1. 0 d
H10 H1+ 2 i 0.293(9) 0.290(8) 0.373(7) 1. 0 d
H11 H1+ 2 i 0.379(9) 0.348(7) 0.284(7) 1. 0 d
H12 H1+ 2 i 0.21(1) 0.314(8) 0.221(8) 1. 0 d

loop_
_atom_type_symbol
_atom_type_oxidation_number
Cu2+ 2.000
P5+ 5.000
O2- -2.000
N3- -3.000
H1+ 1.000
